data_7212928
loop_
_publ_author_name
'Xia, Zhen-Yuan'
'Su, Jian-Hua'
'Wong, Wai-Yeung'
'Wang, Lei'
'Cheah, Kok-Wai'
'Tian, He'
'Chen, Chin H.'

_publ_section_title
;
 High performance organic light-emitting diodes based on
 tetra(methoxy)-containing anthracene derivatives as a hole transport and
 electron-blocking layer
;
_journal_issue 38
_journal_name_full 'Journal of Materials Chemistry'
_journal_page_first 8382
_journal_paper_doi 10.1039/c0jm01297a
_journal_volume 20
_journal_year 2010
_chemical_formula_sum 'C36 H38 O4'
_chemical_formula_weight 534.66
_chemical_name_systematic
;
?
;
_space_group_IT_number 14
_symmetry_cell_setting monoclinic
_symmetry_space_group_name_Hall '-P 2ybc'
_symmetry_space_group_name_H-M 'P 1 21/c 1'
_atom_sites_solution_hydrogens geom
_atom_sites_solution_primary direct
_atom_sites_solution_secondary difmap
_audit_creation_method SHELXL-97
_cell_angle_alpha 90.00
_cell_angle_beta 93.215(6)
_cell_angle_gamma 90.00
_cell_formula_units_Z 2
_cell_length_a 8.187(2)
_cell_length_b 21.305(6)
_cell_length_c 8.621(3)
_cell_measurement_reflns_used 5753
_cell_measurement_temperature 173(2)
_cell_measurement_theta_max 25.00
_cell_measurement_theta_min 2.49
_cell_volume 1501.3(8)
_computing_cell_refinement 'SAINT (Bruker, 1999)'
_computing_data_collection 'SMART (Bruker, 1998)'
_computing_data_reduction SAINT
_computing_structure_refinement 'SHELXL-97 (Sheldrick, 1997)'
_computing_structure_solution 'SHELXS-97 (Sheldrick, 1990)'
_diffrn_ambient_temperature 173(2)
_diffrn_measured_fraction_theta_full 0.945
_diffrn_measured_fraction_theta_max 0.945
_diffrn_measurement_device_type 'Smart CCD'
_diffrn_measurement_method '\w and \f scans'
_diffrn_radiation_monochromator graphite
_diffrn_radiation_source 'fine-focus sealed tube'
_diffrn_radiation_type MoK\a
_diffrn_radiation_wavelength 0.71073
_diffrn_reflns_av_R_equivalents 0.0536
_diffrn_reflns_av_sigmaI/netI 0.0870
_diffrn_reflns_limit_h_max 7
_diffrn_reflns_limit_h_min -9
_diffrn_reflns_limit_k_max 22
_diffrn_reflns_limit_k_min -25
_diffrn_reflns_limit_l_max 10
_diffrn_reflns_limit_l_min -10
_diffrn_reflns_number 5753
_diffrn_reflns_theta_full 25.00
_diffrn_reflns_theta_max 25.00
_diffrn_reflns_theta_min 2.49
_exptl_absorpt_coefficient_mu 0.076
_exptl_absorpt_correction_T_max 1.0000
_exptl_absorpt_correction_T_min 0.8251
_exptl_absorpt_correction_type multi-scan
_exptl_absorpt_process_details SADABS
_exptl_crystal_colour colorless
_exptl_crystal_density_diffrn 1.183
_exptl_crystal_density_method 'not measured'
_exptl_crystal_description block
_exptl_crystal_F_000 572
_exptl_crystal_size_max 0.32
_exptl_crystal_size_mid 0.25
_exptl_crystal_size_min 0.20
_refine_diff_density_max 0.347
_refine_diff_density_min -0.258
_refine_diff_density_rms 0.063
_refine_ls_extinction_coef 0.033(7)
_refine_ls_extinction_expression Fc^*^=kFc[1+0.001xFc^2^\l^3^/sin(2\q)]^-1/4^
_refine_ls_extinction_method SHELXL
_refine_ls_goodness_of_fit_ref 0.982
_refine_ls_hydrogen_treatment constr
_refine_ls_matrix_type full
_refine_ls_number_parameters 182
_refine_ls_number_reflns 2511
_refine_ls_number_restraints 0
_refine_ls_restrained_S_all 0.982
_refine_ls_R_factor_all 0.1283
_refine_ls_R_factor_gt 0.0717
_refine_ls_shift/su_max 0.001
_refine_ls_shift/su_mean 0.000
_refine_ls_structure_factor_coef Fsqd
_refine_ls_weighting_details 'calc w=1/[\s^2^(Fo^2^)+(0.1224P)^2^+0.0000P] where P=(Fo^2^+2Fc^2^)/3'
_refine_ls_weighting_scheme calc
_refine_ls_wR_factor_gt 0.1797
_refine_ls_wR_factor_ref 0.2130
_reflns_number_gt 1426
_reflns_number_total 2511
_reflns_threshold_expression >2sigma(I)
_cod_data_source_file c0jm01297a.txt
_cod_data_source_block wy2048wm
_cod_depositor_comments
;
The following automatic conversions were performed:

'_symmetry_cell_setting' value 'Monoclinic' changed to 'monoclinic'
according to /home/saulius/struct/CIF-dictionaries/cif_core.dic
dictionary named 'cif_core.dic' version 2.4.2 from 2011-04-26.

Automatic conversion script
Id: cif_fix_values 1891 2012-01-12 08:04:46Z andrius 
;
_cod_original_cell_volume 1501.4(8)
_cod_original_sg_symbol_H-M P2(1)/c
_cod_database_code 7212928

loop_
_symmetry_equiv_pos_as_xyz
'x, y, z'
'-x, y+1/2, -z+1/2'
'-x, -y, -z'
'x, -y-1/2, z-1/2'

loop_
_atom_site_label
_atom_site_type_symbol
_atom_site_fract_x
_atom_site_fract_y
_atom_site_fract_z
_atom_site_U_iso_or_equiv
_atom_site_adp_type
_atom_site_occupancy
_atom_site_symmetry_multiplicity
_atom_site_calc_flag
_atom_site_refinement_flags
C1 C -0.1083(4) 0.41157(13) 0.2292(3) 0.0309(8) Uani 1 1 d .
C2 C -0.0048(4) 0.40913(15) 0.3646(4) 0.0388(9) Uani 1 1 d .
C3 C -0.0452(5) 0.37012(18) 0.4856(4) 0.0491(10) Uani 1 1 d .
H3A H 0.0251 0.3689 0.5771 0.059 Uiso 1 1 calc R
C4 C -0.1800(6) 0.33401(16) 0.4783(4) 0.0500(11) Uani 1 1 d .
C5 C -0.2821(5) 0.33689(15) 0.3460(4) 0.0479(10) Uani 1 1 d .
H5A H -0.3786 0.3120 0.3399 0.057 Uiso 1 1 calc R
C6 C -0.2479(4) 0.37542(15) 0.2201(4) 0.0369(8) Uani 1 1 d .
C7 C 0.1499(5) 0.4474(2) 0.3816(5) 0.0669(12) Uani 1 1 d .
H7A H 0.2047 0.4394 0.4837 0.100 Uiso 1 1 calc R
H7B H 0.1228 0.4921 0.3723 0.100 Uiso 1 1 calc R
H7C H 0.2227 0.4356 0.3000 0.100 Uiso 1 1 calc R
C8 C -0.2210(8) 0.2909(2) 0.6100(5) 0.097(2) Uani 1 1 d .
H8A H -0.1368 0.2948 0.6949 0.146 Uiso 1 1 calc R
H8B H -0.2251 0.2474 0.5728 0.146 Uiso 1 1 calc R
H8C H -0.3276 0.3026 0.6477 0.146 Uiso 1 1 calc R
C9 C -0.3638(6) 0.3783(2) 0.0770(5) 0.0731(14) Uani 1 1 d .
H9A H -0.3208 0.4077 0.0018 0.110 Uiso 1 1 calc R
H9B H -0.4715 0.3927 0.1064 0.110 Uiso 1 1 calc R
H9C H -0.3741 0.3365 0.0302 0.110 Uiso 1 1 calc R
C10 C -0.0606(5) 0.45536(15) 0.1039(4) 0.0419(9) Uani 1 1 d .
C11 C 0.0596(4) 0.43741(14) 0.0019(3) 0.0308(8) Uani 1 1 d .
C12 C 0.1235(4) 0.37513(14) -0.0031(4) 0.0373(8) Uani 1 1 d .
H12A H 0.0809 0.3441 0.0628 0.045 Uiso 1 1 calc R
C13 C 0.2421(4) 0.35852(14) -0.0978(4) 0.0334(8) Uani 1 1 d .
C14 C 0.3133(4) 0.40574(15) -0.1913(3) 0.0327(8) Uani 1 1 d .
C15 C 0.2526(4) 0.46464(15) -0.1927(4) 0.0389(9) Uani 1 1 d .
H15A H 0.2972 0.4949 -0.2594 0.047 Uiso 1 1 calc R
C16 C 0.1247(4) 0.48307(14) -0.0985(3) 0.0321(8) Uani 1 1 d .
C17 C 0.2435(6) 0.25211(17) -0.0178(6) 0.0791(16) Uani 1 1 d .
H17A H 0.2993 0.2124 -0.0368 0.119 Uiso 1 1 calc R
H17B H 0.1261 0.2474 -0.0439 0.119 Uiso 1 1 calc R
H17C H 0.2607 0.2635 0.0920 0.119 Uiso 1 1 calc R
C18 C 0.5402(5) 0.43374(17) -0.3364(5) 0.0563(11) Uani 1 1 d .
H18A H 0.6276 0.4146 -0.3934 0.084 Uiso 1 1 calc R
H18B H 0.5884 0.4594 -0.2514 0.084 Uiso 1 1 calc R
H18C H 0.4723 0.4602 -0.4071 0.084 Uiso 1 1 calc R
O1 O 0.3083(3) 0.30027(10) -0.1122(3) 0.0427(7) Uani 1 1 d .
O2 O 0.4408(3) 0.38532(10) -0.2740(2) 0.0422(7) Uani 1 1 d .

loop_
_atom_site_aniso_label
_atom_site_aniso_U_11
_atom_site_aniso_U_22
_atom_site_aniso_U_33
_atom_site_aniso_U_23
_atom_site_aniso_U_13
_atom_site_aniso_U_12
C1 0.0330(19) 0.0264(16) 0.0343(17) 0.0051(13) 0.0100(15) 0.0005(15)
C2 0.039(2) 0.0350(18) 0.0423(19) -0.0054(14) 0.0058(16) 0.0055(15)
C3 0.062(3) 0.053(2) 0.0328(18) 0.0036(16) 0.0054(18) 0.027(2)
C4 0.076(3) 0.034(2) 0.043(2) 0.0109(16) 0.029(2) 0.018(2)
C5 0.053(2) 0.0320(19) 0.061(2) -0.0050(16) 0.030(2) -0.0078(17)
C6 0.038(2) 0.0351(19) 0.0383(18) -0.0010(14) 0.0063(16) -0.0050(16)
C7 0.047(3) 0.078(3) 0.075(3) -0.013(2) 0.001(2) -0.011(2)
C8 0.153(6) 0.070(3) 0.076(3) 0.040(3) 0.067(3) 0.040(3)
C9 0.058(3) 0.089(3) 0.070(3) -0.010(2) -0.015(2) -0.007(3)
C10 0.051(2) 0.0297(18) 0.047(2) 0.0110(15) 0.0196(18) 0.0077(17)
C11 0.0300(19) 0.0304(17) 0.0323(17) 0.0024(13) 0.0033(14) 0.0028(14)
C12 0.039(2) 0.0284(18) 0.0457(19) 0.0075(14) 0.0112(16) -0.0017(15)
C13 0.038(2) 0.0233(16) 0.0390(18) -0.0015(13) 0.0023(16) -0.0014(14)
C14 0.035(2) 0.0346(18) 0.0293(16) 0.0002(13) 0.0065(15) -0.0002(15)
C15 0.049(2) 0.0312(18) 0.0380(18) 0.0090(14) 0.0164(17) -0.0012(16)
C16 0.037(2) 0.0303(17) 0.0289(16) 0.0033(12) 0.0044(15) 0.0015(15)
C17 0.091(4) 0.030(2) 0.122(4) 0.023(2) 0.060(3) 0.010(2)
C18 0.053(3) 0.045(2) 0.074(3) 0.0127(19) 0.038(2) 0.0051(19)
O1 0.0461(16) 0.0256(12) 0.0582(15) 0.0036(10) 0.0172(12) 0.0021(11)
O2 0.0473(15) 0.0333(13) 0.0479(14) 0.0025(10) 0.0212(12) 0.0052(11)

loop_
_atom_type_symbol
_atom_type_description
_atom_type_scat_dispersion_real
_atom_type_scat_dispersion_imag
_atom_type_scat_source
C C 0.0033 0.0016 'International Tables Vol C Tables 4.2.6.8 and 6.1.1.4'
H H 0.0000 0.0000 'International Tables Vol C Tables 4.2.6.8 and 6.1.1.4'
O O 0.0106 0.0060 'International Tables Vol C Tables 4.2.6.8 and 6.1.1.4'

loop_
_geom_angle_atom_site_label_1
_geom_angle_atom_site_label_2
_geom_angle_atom_site_label_3
_geom_angle
_geom_angle_site_symmetry_1
_geom_angle_site_symmetry_3
C6 C1 C2 119.1(3) . .
C6 C1 C10 123.9(3) . .
C2 C1 C10 117.0(3) . .
C3 C2 C1 119.2(3) . .
C3 C2 C7 119.0(3) . .
C1 C2 C7 121.7(3) . .
C4 C3 C2 122.5(3) . .
C4 C3 H3A 118.8 . .
C2 C3 H3A 118.8 . .
C3 C4 C5 118.2(3) . .
C3 C4 C8 121.9(4) . .
C5 C4 C8 119.9(4) . .
C4 C5 C6 121.9(3) . .
C4 C5 H5A 119.0 . .
C6 C5 H5A 119.0 . .
C1 C6 C5 119.0(3) . .
C1 C6 C9 120.2(3) . .
C5 C6 C9 120.8(3) . .
C2 C7 H7A 109.5 . .
C2 C7 H7B 109.5 . .
H7A C7 H7B 109.5 . .
C2 C7 H7C 109.5 . .
H7A C7 H7C 109.5 . .
H7B C7 H7C 109.5 . .
C4 C8 H8A 109.5 . .
C4 C8 H8B 109.5 . .
H8A C8 H8B 109.5 . .
C4 C8 H8C 109.5 . .
H8A C8 H8C 109.5 . .
H8B C8 H8C 109.5 . .
C6 C9 H9A 109.5 . .
C6 C9 H9B 109.5 . .
H9A C9 H9B 109.5 . .
C6 C9 H9C 109.5 . .
H9A C9 H9C 109.5 . .
H9B C9 H9C 109.5 . .
C11 C10 C16 120.2(3) . 3_565
C11 C10 C1 120.1(3) . .
C16 C10 C1 119.5(3) 3_565 .
C10 C11 C16 119.5(3) . .
C10 C11 C12 122.7(3) . .
C16 C11 C12 117.8(3) . .
C13 C12 C11 122.6(3) . .
C13 C12 H12A 118.7 . .
C11 C12 H12A 118.7 . .
C12 C13 O1 126.6(3) . .
C12 C13 C14 119.0(3) . .
O1 C13 C14 114.3(3) . .
C15 C14 O2 125.6(3) . .
C15 C14 C13 119.8(3) . .
O2 C14 C13 114.6(3) . .
C14 C15 C16 122.4(3) . .
C14 C15 H15A 118.8 . .
C16 C15 H15A 118.8 . .
C10 C16 C15 121.6(3) 3_565 .
C10 C16 C11 120.2(3) 3_565 .
C15 C16 C11 118.2(3) . .
O1 C17 H17A 109.5 . .
O1 C17 H17B 109.5 . .
H17A C17 H17B 109.5 . .
O1 C17 H17C 109.5 . .
H17A C17 H17C 109.5 . .
H17B C17 H17C 109.5 . .
O2 C18 H18A 109.5 . .
O2 C18 H18B 109.5 . .
H18A C18 H18B 109.5 . .
O2 C18 H18C 109.5 . .
H18A C18 H18C 109.5 . .
H18B C18 H18C 109.5 . .
C13 O1 C17 116.1(3) . .
C14 O2 C18 115.6(3) . .

loop_
_geom_bond_atom_site_label_1
_geom_bond_atom_site_label_2
_geom_bond_distance
_geom_bond_site_symmetry_2
C1 C6 1.377(5) .
C1 C2 1.404(4) .
C1 C10 1.496(4) .
C2 C3 1.389(5) .
C2 C7 1.506(5) .
C3 C4 1.344(6) .
C3 H3A 0.9500 .
C4 C5 1.377(5) .
C4 C8 1.512(5) .
C5 C6 1.401(5) .
C5 H5A 0.9500 .
C6 C9 1.515(5) .
C7 H7A 0.9800 .
C7 H7B 0.9800 .
C7 H7C 0.9800 .
C8 H8A 0.9800 .
C8 H8B 0.9800 .
C8 H8C 0.9800 .
C9 H9A 0.9800 .
C9 H9B 0.9800 .
C9 H9C 0.9800 .
C10 C11 1.409(5) .
C10 C16 1.413(4) 3_565
C11 C16 1.425(4) .
C11 C12 1.428(4) .
C12 C13 1.350(5) .
C12 H12A 0.9500 .
C13 O1 1.363(4) .
C13 C14 1.433(4) .
C14 C15 1.350(4) .
C14 O2 1.368(4) .
C15 C16 1.416(5) .
C15 H15A 0.9500 .
C16 C10 1.413(4) 3_565
C17 O1 1.430(4) .
C17 H17A 0.9800 .
C17 H17B 0.9800 .
C17 H17C 0.9800 .
C18 O2 1.437(4) .
C18 H18A 0.9800 .
C18 H18B 0.9800 .
C18 H18C 0.9800 .

loop_
_geom_torsion_atom_site_label_1
_geom_torsion_atom_site_label_2
_geom_torsion_atom_site_label_3
_geom_torsion_atom_site_label_4
_geom_torsion
_geom_torsion_site_symmetry_1
_geom_torsion_site_symmetry_4
C6 C1 C2 C3 0.3(5) . .
C10 C1 C2 C3 178.8(3) . .
C6 C1 C2 C7 179.9(3) . .
C10 C1 C2 C7 -1.7(5) . .
C1 C2 C3 C4 0.4(5) . .
C7 C2 C3 C4 -179.2(4) . .
C2 C3 C4 C5 -0.9(6) . .
C2 C3 C4 C8 178.9(3) . .
C3 C4 C5 C6 0.8(5) . .
C8 C4 C5 C6 -179.0(3) . .
C2 C1 C6 C5 -0.4(5) . .
C10 C1 C6 C5 -178.7(3) . .
C2 C1 C6 C9 178.5(3) . .
C10 C1 C6 C9 0.2(5) . .
C4 C5 C6 C1 -0.2(5) . .
C4 C5 C6 C9 -179.1(4) . .
C6 C1 C10 C11 -101.2(4) . .
C2 C1 C10 C11 80.4(4) . .
C6 C1 C10 C16 85.0(4) . 3_565
C2 C1 C10 C16 -93.3(4) . 3_565
C16 C10 C11 C16 4.7(5) 3_565 .
C1 C10 C11 C16 -169.0(3) . .
C16 C10 C11 C12 -177.0(3) 3_565 .
C1 C10 C11 C12 9.3(5) . .
C10 C11 C12 C13 -178.0(3) . .
C16 C11 C12 C13 0.3(5) . .
C11 C12 C13 O1 -178.9(3) . .
C11 C12 C13 C14 3.4(5) . .
C12 C13 C14 C15 -5.2(5) . .
O1 C13 C14 C15 176.8(3) . .
C12 C13 C14 O2 175.1(3) . .
O1 C13 C14 O2 -2.9(4) . .
O2 C14 C15 C16 -177.1(3) . .
C13 C14 C15 C16 3.3(5) . .
C14 C15 C16 C10 -178.7(3) . 3_565
C14 C15 C16 C11 0.5(5) . .
C10 C11 C16 C10 -4.7(5) . 3_565
C12 C11 C16 C10 176.9(3) . 3_565
C10 C11 C16 C15 176.1(3) . .
C12 C11 C16 C15 -2.3(4) . .
C12 C13 O1 C17 0.6(5) . .
C14 C13 O1 C17 178.5(3) . .
C15 C14 O2 C18 15.5(5) . .
C13 C14 O2 C18 -164.8(3) . .
